data_7119307
loop_
_publ_author_name
'Guo, Jingjing'
'Hu, Shimin'
'Luo, Wenwen'
'Hu, Rongrong'
'Qin, Anjun'
'Zhao, Zujin'
'Tang, Ben Zhong'

_publ_section_title
;
 A novel aggregation-induced emission platform from
 2,3-diphenylbenzo[b]thiophene S,S-dioxide.
;
_journal_issue 9
_journal_name_full 'Chemical communications (Cambridge, England)'
_journal_page_first 1463
_journal_page_last 1466
_journal_paper_doi 10.1039/c6cc09892d
_journal_volume 53
_journal_year 2017
_chemical_formula_moiety 'C22 H18 O2 S'
_chemical_formula_sum 'C22 H18 O2 S'
_chemical_formula_weight 346.42
_chemical_name_systematic
; 
 ? 
;
_space_group_IT_number 2
_symmetry_cell_setting triclinic
_symmetry_space_group_name_Hall '-P 1'
_symmetry_space_group_name_H-M 'P -1'
_atom_sites_solution_hydrogens geom
_atom_sites_solution_primary direct
_atom_sites_solution_secondary difmap
_audit_creation_method SHELXL-97
_audit_update_record
;
2016-08-31 deposited with the CCDC.
2017-01-03 downloaded from the CCDC.
;
_cell_angle_alpha 90.049(2)
_cell_angle_beta 92.799(2)
_cell_angle_gamma 114.437(2)
_cell_formula_units_Z 4
_cell_length_a 10.1340(5)
_cell_length_b 10.9037(6)
_cell_length_c 17.7060(9)
_cell_measurement_reflns_used 4726
_cell_measurement_temperature 173(2)
_cell_measurement_theta_max 25.35
_cell_measurement_theta_min 3.05
_cell_volume 1778.61(16)
_computing_structure_refinement 'SHELXL-97 (Sheldrick, 2008)'
_computing_structure_solution 'SHELXS-97 (Sheldrick, 2008)'
_diffrn_ambient_temperature 173(2)
_diffrn_measured_fraction_theta_full 0.984
_diffrn_measured_fraction_theta_max 0.984
_diffrn_measurement_device_type 'PHOTON100 CMOS detector'
_diffrn_measurement_method 'omega scan'
_diffrn_radiation_monochromator 'TRIUMPH curved crystal monochromator'
_diffrn_radiation_source 'fine-focus sealed tube'
_diffrn_radiation_type MoK\a
_diffrn_radiation_wavelength 0.71073
_diffrn_reflns_av_R_equivalents 0.0733
_diffrn_reflns_av_sigmaI/netI 0.0819
_diffrn_reflns_limit_h_max 12
_diffrn_reflns_limit_h_min -12
_diffrn_reflns_limit_k_max 13
_diffrn_reflns_limit_k_min -13
_diffrn_reflns_limit_l_max 21
_diffrn_reflns_limit_l_min -21
_diffrn_reflns_number 17607
_diffrn_reflns_theta_full 25.41
_diffrn_reflns_theta_max 25.41
_diffrn_reflns_theta_min 3.05
_exptl_absorpt_coefficient_mu 0.194
_exptl_absorpt_correction_T_max 0.7452
_exptl_absorpt_correction_T_min 0.6696
_exptl_absorpt_correction_type multi-scan
_exptl_absorpt_process_details 'SADABS (Bruker, 2012)'
_exptl_crystal_density_diffrn 1.294
_exptl_crystal_density_method 'not measured'
_exptl_crystal_description block
_exptl_crystal_F_000 728
_exptl_crystal_size_max 0.30
_exptl_crystal_size_mid 0.25
_exptl_crystal_size_min 0.23
_refine_diff_density_max 0.273
_refine_diff_density_min -0.345
_refine_diff_density_rms 0.060
_refine_ls_extinction_method none
_refine_ls_goodness_of_fit_ref 1.058
_refine_ls_hydrogen_treatment constr
_refine_ls_matrix_type full
_refine_ls_number_parameters 455
_refine_ls_number_reflns 6446
_refine_ls_number_restraints 0
_refine_ls_restrained_S_all 1.058
_refine_ls_R_factor_all 0.1079
_refine_ls_R_factor_gt 0.0549
_refine_ls_shift/su_max 0.001
_refine_ls_shift/su_mean 0.000
_refine_ls_structure_factor_coef Fsqd
_refine_ls_weighting_details 'calc w=1/[\s^2^(Fo^2^)+(0.0455P)^2^+0.5381P] where P=(Fo^2^+2Fc^2^)/3'
_refine_ls_weighting_scheme calc
_refine_ls_wR_factor_gt 0.1026
_refine_ls_wR_factor_ref 0.1215
_reflns_number_gt 4207
_reflns_number_total 6446
_reflns_threshold_expression >2sigma(I)
_cod_data_source_file c6cc09892d2.cif
_cod_data_source_block 1
_cod_depositor_comments
;
The following automatic conversions were performed:

'_symmetry_cell_setting' value 'Triclinic' changed to 'triclinic'
according to
/usr/data/users/saulius/crontab/automatic-downloads/rss-feeds/RSC/lib/dictionaries/cif_core.dic
dictionary named 'cif_core.dic' version 2.4.2 from 2011-04-26.

Automatic conversion script
Id: cif_fix_values 4268 2015-11-12 08:31:59Z antanas 

 Adding full bibliography for 7119302--7119309.cif.
;
_cod_original_sg_symbol_Hall '-P 1   '
_cod_original_sg_symbol_H-M 'P-1   '
_cod_database_code 7119307

loop_
_symmetry_equiv_pos_as_xyz
'x, y, z'
'-x, -y, -z'

loop_
_atom_site_label
_atom_site_type_symbol
_atom_site_fract_x
_atom_site_fract_y
_atom_site_fract_z
_atom_site_U_iso_or_equiv
_atom_site_adp_type
_atom_site_occupancy
_atom_site_symmetry_multiplicity
_atom_site_calc_flag
_atom_site_refinement_flags
C1A C -0.0176(3) 0.1903(3) 0.44235(16) 0.0246(7) Uani 1 1 d .
C2A C -0.0516(3) 0.1212(3) 0.37588(16) 0.0228(6) Uani 1 1 d .
C3A C -0.2099(3) 0.0601(3) 0.35425(16) 0.0244(7) Uani 1 1 d .
C4A C -0.2922(3) 0.0883(3) 0.40641(17) 0.0257(7) Uani 1 1 d .
C5A C -0.4408(3) 0.0462(3) 0.39682(18) 0.0322(8) Uani 1 1 d .
H5A H -0.4942 0.0678 0.4332 0.039 Uiso 1 1 calc R
C6A C -0.5087(3) -0.0288(3) 0.33179(18) 0.0370(8) Uani 1 1 d .
H6A H -0.6109 -0.0606 0.3235 0.044 Uiso 1 1 calc R
C7A C -0.4295(3) -0.0576(3) 0.27923(19) 0.0380(8) Uani 1 1 d .
H7A H -0.4783 -0.1096 0.2352 0.046 Uiso 1 1 calc R
C8A C -0.2792(3) -0.0123(3) 0.28896(17) 0.0322(7) Uani 1 1 d .
H8A H -0.2255 -0.0307 0.2515 0.039 Uiso 1 1 calc R
C9A C 0.1229(3) 0.2566(3) 0.48587(16) 0.0238(7) Uani 1 1 d .
C10A C 0.2120(3) 0.1884(3) 0.49625(18) 0.0342(8) Uani 1 1 d .
H10A H 0.1824 0.1005 0.4749 0.041 Uiso 1 1 calc R
C11A C 0.3430(3) 0.2480(3) 0.53739(18) 0.0374(8) Uani 1 1 d .
H11A H 0.4026 0.2002 0.5437 0.045 Uiso 1 1 calc R
C12A C 0.3896(3) 0.3760(3) 0.56968(16) 0.0312(7) Uani 1 1 d .
C13A C 0.3005(3) 0.4429(3) 0.55879(17) 0.0321(7) Uani 1 1 d .
H13A H 0.3305 0.5310 0.5800 0.039 Uiso 1 1 calc R
C14A C 0.1687(3) 0.3846(3) 0.51781(16) 0.0281(7) Uani 1 1 d .
H14A H 0.1093 0.4326 0.5115 0.034 Uiso 1 1 calc R
C15A C 0.5323(3) 0.4390(4) 0.61549(19) 0.0461(9) Uani 1 1 d .
H15A H 0.5655 0.5372 0.6172 0.069 Uiso 1 1 calc R
H15B H 0.6048 0.4159 0.5919 0.069 Uiso 1 1 calc R
H15C H 0.5193 0.4049 0.6670 0.069 Uiso 1 1 calc R
C16A C 0.0549(3) 0.1117(3) 0.32475(16) 0.0258(7) Uani 1 1 d .
C17A C 0.0460(3) -0.0117(3) 0.29809(17) 0.0326(7) Uani 1 1 d .
H17A H -0.0275 -0.0931 0.3146 0.039 Uiso 1 1 calc R
C18A C 0.1441(4) -0.0160(4) 0.24761(18) 0.0385(8) Uani 1 1 d .
H18A H 0.1365 -0.1012 0.2301 0.046 Uiso 1 1 calc R
C19A C 0.2527(3) 0.0993(4) 0.22186(18) 0.0376(8) Uani 1 1 d .
C20A C 0.2620(3) 0.2225(3) 0.24936(18) 0.0378(8) Uani 1 1 d .
H20A H 0.3359 0.3036 0.2329 0.045 Uiso 1 1 calc R
C21A C 0.1657(3) 0.2289(3) 0.30021(17) 0.0291(7) Uani 1 1 d .
H21A H 0.1751 0.3142 0.3187 0.035 Uiso 1 1 calc R
C22A C 0.3551(4) 0.0932(4) 0.1645(2) 0.0631(12) Uani 1 1 d .
H22A H 0.3279 -0.0009 0.1490 0.095 Uiso 1 1 calc R
H22B H 0.4545 0.1313 0.1870 0.095 Uiso 1 1 calc R
H22C H 0.3495 0.1450 0.1202 0.095 Uiso 1 1 calc R
C1B C 0.1436(3) 0.4510(3) 0.08525(16) 0.0212(6) Uani 1 1 d .
C2B C 0.0294(3) 0.3696(3) 0.12417(16) 0.0226(6) Uani 1 1 d .
C3B C 0.0205(3) 0.4243(3) 0.19910(16) 0.0244(7) Uani 1 1 d .
C4B C 0.1372(3) 0.5458(3) 0.21829(16) 0.0261(7) Uani 1 1 d .
C5B C 0.1536(3) 0.6122(3) 0.28658(18) 0.0351(8) Uani 1 1 d .
H5B H 0.2360 0.6938 0.2986 0.042 Uiso 1 1 calc R
C6B C 0.0459(4) 0.5560(3) 0.33697(18) 0.0403(8) Uani 1 1 d .
H6B H 0.0532 0.5997 0.3844 0.048 Uiso 1 1 calc R
C7B C -0.0729(4) 0.4361(3) 0.31879(18) 0.0369(8) Uani 1 1 d .
H7B H -0.1465 0.3994 0.3539 0.044 Uiso 1 1 calc R
C8B C -0.0865(3) 0.3688(3) 0.25043(17) 0.0301(7) Uani 1 1 d .
H8B H -0.1678 0.2860 0.2390 0.036 Uiso 1 1 calc R
C9B C 0.1833(3) 0.4410(3) 0.00734(16) 0.0231(7) Uani 1 1 d .
C10B C 0.0776(3) 0.3659(3) -0.04758(16) 0.0280(7) Uani 1 1 d .
H10B H -0.0204 0.3199 -0.0345 0.034 Uiso 1 1 calc R
C11B C 0.1139(3) 0.3577(3) -0.12094(17) 0.0318(8) Uani 1 1 d .
H11B H 0.0401 0.3045 -0.1573 0.038 Uiso 1 1 calc R
C12B C 0.2553(3) 0.4250(3) -0.14325(17) 0.0312(7) Uani 1 1 d .
C13B C 0.3594(3) 0.5026(3) -0.08853(17) 0.0311(7) Uani 1 1 d .
H13B H 0.4566 0.5515 -0.1022 0.037 Uiso 1 1 calc R
C14B C 0.3251(3) 0.5104(3) -0.01466(17) 0.0275(7) Uani 1 1 d .
H14B H 0.3989 0.5637 0.0216 0.033 Uiso 1 1 calc R
C15B C 0.2941(4) 0.4127(4) -0.22296(18) 0.0475(9) Uani 1 1 d .
H15D H 0.3554 0.5022 -0.2411 0.071 Uiso 1 1 calc R
H15E H 0.2052 0.3727 -0.2557 0.071 Uiso 1 1 calc R
H15F H 0.3469 0.3551 -0.2241 0.071 Uiso 1 1 calc R
C16B C -0.0756(3) 0.2323(3) 0.10026(16) 0.0227(6) Uani 1 1 d .
C17B C -0.2236(3) 0.1987(3) 0.09018(17) 0.0274(7) Uani 1 1 d .
H17B H -0.2593 0.2659 0.0961 0.033 Uiso 1 1 calc R
C18B C -0.3189(3) 0.0676(3) 0.07160(17) 0.0293(7) Uani 1 1 d .
H18B H -0.4196 0.0462 0.0641 0.035 Uiso 1 1 calc R
C19B C -0.2706(3) -0.0339(3) 0.06361(16) 0.0259(7) Uani 1 1 d .
C20B C -0.1228(3) 0.0012(3) 0.07371(17) 0.0315(7) Uani 1 1 d .
H20B H -0.0869 -0.0660 0.0681 0.038 Uiso 1 1 calc R
C21B C -0.0274(3) 0.1312(3) 0.09164(17) 0.0289(7) Uani 1 1 d .
H21B H 0.0734 0.1525 0.0983 0.035 Uiso 1 1 calc R
C22B C -0.3761(3) -0.1774(3) 0.04606(19) 0.0410(9) Uani 1 1 d .
H22D H -0.3310 -0.2209 0.0139 0.061 Uiso 1 1 calc R
H22E H -0.4637 -0.1783 0.0195 0.061 Uiso 1 1 calc R
H22F H -0.4022 -0.2264 0.0933 0.061 Uiso 1 1 calc R
O1A O -0.2042(2) 0.11229(19) 0.55160(11) 0.0322(5) Uani 1 1 d .
O2A O -0.1803(2) 0.31622(18) 0.48571(11) 0.0303(5) Uani 1 1 d .
O1B O 0.2655(2) 0.71869(19) 0.11277(12) 0.0350(5) Uani 1 1 d .
O2B O 0.3901(2) 0.5851(2) 0.16690(12) 0.0359(5) Uani 1 1 d .
S1A S -0.17790(8) 0.18528(7) 0.48251(4) 0.02496(19) Uani 1 1 d .
S1B S 0.25552(7) 0.59365(7) 0.14425(4) 0.0265(2) Uani 1 1 d .

loop_
_atom_site_aniso_label
_atom_site_aniso_U_11
_atom_site_aniso_U_22
_atom_site_aniso_U_33
_atom_site_aniso_U_23
_atom_site_aniso_U_13
_atom_site_aniso_U_12
C1A 0.0253(15) 0.0192(15) 0.0300(17) -0.0006(13) 0.0033(13) 0.0097(13)
C2A 0.0244(15) 0.0201(15) 0.0237(16) 0.0001(12) 0.0026(13) 0.0088(13)
C3A 0.0264(15) 0.0174(15) 0.0278(17) 0.0011(13) -0.0002(13) 0.0076(13)
C4A 0.0280(16) 0.0209(16) 0.0295(17) 0.0014(13) 0.0034(13) 0.0112(13)
C5A 0.0283(16) 0.0311(18) 0.039(2) 0.0044(15) 0.0052(15) 0.0134(15)
C6A 0.0239(16) 0.039(2) 0.043(2) -0.0006(16) -0.0038(15) 0.0087(15)
C7A 0.0319(18) 0.039(2) 0.037(2) -0.0080(16) -0.0081(16) 0.0096(16)
C8A 0.0343(17) 0.0296(17) 0.0317(19) -0.0036(14) 0.0002(15) 0.0124(15)
C9A 0.0254(15) 0.0238(16) 0.0207(16) -0.0003(13) 0.0005(12) 0.0087(13)
C10A 0.0394(18) 0.0261(17) 0.040(2) -0.0027(14) -0.0067(15) 0.0174(15)
C11A 0.0362(18) 0.039(2) 0.044(2) 0.0033(16) -0.0047(16) 0.0235(16)
C12A 0.0280(16) 0.041(2) 0.0220(17) 0.0023(14) 0.0024(13) 0.0120(15)
C13A 0.0295(16) 0.0285(18) 0.0344(19) -0.0101(14) 0.0026(14) 0.0079(14)
C14A 0.0274(16) 0.0299(18) 0.0295(18) -0.0050(14) 0.0025(13) 0.0141(14)
C15A 0.0326(18) 0.062(2) 0.040(2) -0.0054(18) -0.0044(16) 0.0157(18)
C16A 0.0250(15) 0.0297(17) 0.0231(17) -0.0055(13) -0.0018(13) 0.0121(14)
C17A 0.0340(17) 0.0332(19) 0.0321(19) -0.0078(14) -0.0018(15) 0.0158(15)
C18A 0.048(2) 0.047(2) 0.0335(19) -0.0141(16) -0.0081(17) 0.0348(19)
C19A 0.0388(19) 0.057(2) 0.0284(19) -0.0006(17) 0.0033(15) 0.0316(19)
C20A 0.0308(17) 0.050(2) 0.035(2) 0.0090(16) 0.0054(15) 0.0184(16)
C21A 0.0268(16) 0.0323(18) 0.0293(18) -0.0035(14) -0.0006(14) 0.0135(15)
C22A 0.071(3) 0.099(3) 0.044(2) 0.006(2) 0.020(2) 0.058(3)
C1B 0.0212(14) 0.0196(15) 0.0243(16) -0.0015(12) -0.0030(12) 0.0103(13)
C2B 0.0229(15) 0.0218(16) 0.0252(17) -0.0009(13) -0.0012(13) 0.0115(13)
C3B 0.0269(15) 0.0226(16) 0.0257(17) 0.0010(13) -0.0027(13) 0.0128(14)
C4B 0.0280(16) 0.0268(17) 0.0263(17) -0.0011(13) -0.0014(13) 0.0145(14)
C5B 0.0362(18) 0.037(2) 0.0318(19) -0.0097(15) -0.0058(16) 0.0161(16)
C6B 0.054(2) 0.050(2) 0.0229(18) -0.0113(16) 0.0002(16) 0.0270(19)
C7B 0.046(2) 0.044(2) 0.0275(19) 0.0064(16) 0.0076(15) 0.0253(18)
C8B 0.0314(17) 0.0292(18) 0.0306(19) 0.0045(14) 0.0045(14) 0.0132(14)
C9B 0.0250(15) 0.0244(16) 0.0212(16) -0.0009(13) -0.0005(13) 0.0117(13)
C10B 0.0231(15) 0.0318(18) 0.0276(18) 0.0004(14) -0.0009(13) 0.0103(14)
C11B 0.0313(17) 0.0404(19) 0.0256(18) -0.0054(15) -0.0094(14) 0.0181(15)
C12B 0.0340(17) 0.042(2) 0.0261(18) 0.0039(15) 0.0006(14) 0.0247(16)
C13B 0.0258(16) 0.0323(18) 0.037(2) 0.0079(15) 0.0088(14) 0.0129(14)
C14B 0.0219(15) 0.0253(17) 0.0313(19) -0.0022(14) -0.0022(13) 0.0062(13)
C15B 0.043(2) 0.081(3) 0.028(2) 0.0002(18) 0.0040(16) 0.035(2)
C16B 0.0225(15) 0.0217(16) 0.0225(16) -0.0015(12) 0.0027(12) 0.0074(13)
C17B 0.0257(16) 0.0214(16) 0.0359(19) 0.0004(13) 0.0026(13) 0.0105(14)
C18B 0.0185(15) 0.0302(18) 0.0343(19) -0.0018(14) 0.0029(13) 0.0051(14)
C19B 0.0301(16) 0.0206(16) 0.0201(16) 0.0017(12) 0.0038(13) 0.0034(14)
C20B 0.0334(17) 0.0209(17) 0.041(2) -0.0007(14) 0.0028(15) 0.0118(14)
C21B 0.0229(15) 0.0298(18) 0.0347(19) -0.0023(14) 0.0021(14) 0.0117(14)
C22B 0.043(2) 0.0245(18) 0.044(2) 0.0013(15) 0.0030(16) 0.0024(16)
O1A 0.0408(12) 0.0318(12) 0.0255(12) 0.0055(9) 0.0067(9) 0.0161(10)
O2A 0.0366(12) 0.0254(11) 0.0337(12) -0.0008(9) 0.0034(10) 0.0176(10)
O1B 0.0346(12) 0.0210(11) 0.0430(14) 0.0017(10) -0.0001(10) 0.0053(10)
O2B 0.0222(11) 0.0465(14) 0.0373(13) -0.0048(11) -0.0052(10) 0.0133(10)
S1A 0.0274(4) 0.0233(4) 0.0254(4) -0.0007(3) 0.0033(3) 0.0115(3)
S1B 0.0220(4) 0.0236(4) 0.0294(4) -0.0038(3) -0.0029(3) 0.0054(3)

loop_
_atom_type_symbol
_atom_type_description
_atom_type_scat_dispersion_real
_atom_type_scat_dispersion_imag
_atom_type_scat_source
C C 0.0033 0.0016 'International Tables Vol C Tables 4.2.6.8 and 6.1.1.4'
H H 0.0000 0.0000 'International Tables Vol C Tables 4.2.6.8 and 6.1.1.4'
O O 0.0106 0.0060 'International Tables Vol C Tables 4.2.6.8 and 6.1.1.4'
S S 0.1246 0.1234 'International Tables Vol C Tables 4.2.6.8 and 6.1.1.4'

loop_
_geom_angle_atom_site_label_1
_geom_angle_atom_site_label_2
_geom_angle_atom_site_label_3
_geom_angle
C2A C1A C9A 130.7(3)
C2A C1A S1A 110.2(2)
C9A C1A S1A 118.9(2)
C1A C2A C16A 125.0(2)
C1A C2A C3A 113.8(3)
C16A C2A C3A 121.1(2)
C8A C3A C4A 118.7(3)
C8A C3A C2A 128.1(3)
C4A C3A C2A 113.1(2)
C5A C4A C3A 123.3(3)
C5A C4A S1A 127.1(2)
C3A C4A S1A 109.6(2)
C4A C5A C6A 117.2(3)
C4A C5A H5A 121.4
C6A C5A H5A 121.4
C7A C6A C5A 120.6(3)
C7A C6A H6A 119.7
C5A C6A H6A 119.7
C6A C7A C8A 121.6(3)
C6A C7A H7A 119.2
C8A C7A H7A 119.2
C3A C8A C7A 118.7(3)
C3A C8A H8A 120.7
C7A C8A H8A 120.7
C14A C9A C10A 118.5(3)
C14A C9A C1A 122.0(2)
C10A C9A C1A 119.4(3)
C11A C10A C9A 120.3(3)
C11A C10A H10A 119.8
C9A C10A H10A 119.8
C10A C11A C12A 121.5(3)
C10A C11A H11A 119.3
C12A C11A H11A 119.3
C13A C12A C11A 117.6(3)
C13A C12A C15A 121.5(3)
C11A C12A C15A 120.9(3)
C14A C13A C12A 121.6(3)
C14A C13A H13A 119.2
C12A C13A H13A 119.2
C13A C14A C9A 120.3(3)
C13A C14A H14A 119.8
C9A C14A H14A 119.8
C12A C15A H15A 109.5
C12A C15A H15B 109.5
H15A C15A H15B 109.5
C12A C15A H15C 109.5
H15A C15A H15C 109.5
H15B C15A H15C 109.5
C17A C16A C21A 118.3(3)
C17A C16A C2A 121.9(3)
C21A C16A C2A 119.8(3)
C18A C17A C16A 120.1(3)
C18A C17A H17A 119.9
C16A C17A H17A 119.9
C19A C18A C17A 122.2(3)
C19A C18A H18A 118.9
C17A C18A H18A 118.9
C18A C19A C20A 117.5(3)
C18A C19A C22A 121.6(3)
C20A C19A C22A 120.9(3)
C21A C20A C19A 121.2(3)
C21A C20A H20A 119.4
C19A C20A H20A 119.4
C20A C21A C16A 120.7(3)
C20A C21A H21A 119.6
C16A C21A H21A 119.6
C19A C22A H22A 109.5
C19A C22A H22B 109.5
H22A C22A H22B 109.5
C19A C22A H22C 109.5
H22A C22A H22C 109.5
H22B C22A H22C 109.5
C2B C1B C9B 131.4(2)
C2B C1B S1B 109.0(2)
C9B C1B S1B 119.6(2)
C1B C2B C3B 114.3(2)
C1B C2B C16B 125.9(3)
C3B C2B C16B 119.7(2)
C8B C3B C4B 118.5(3)
C8B C3B C2B 128.1(3)
C4B C3B C2B 113.4(3)
C5B C4B C3B 123.2(3)
C5B C4B S1B 127.4(2)
C3B C4B S1B 109.4(2)
C4B C5B C6B 117.6(3)
C4B C5B H5B 121.2
C6B C5B H5B 121.2
C5B C6B C7B 120.4(3)
C5B C6B H6B 119.8
C7B C6B H6B 119.8
C6B C7B C8B 121.4(3)
C6B C7B H7B 119.3
C8B C7B H7B 119.3
C7B C8B C3B 118.8(3)
C7B C8B H8B 120.6
C3B C8B H8B 120.6
C10B C9B C14B 118.0(3)
C10B C9B C1B 120.3(2)
C14B C9B C1B 121.6(2)
C11B C10B C9B 120.5(3)
C11B C10B H10B 119.7
C9B C10B H10B 119.7
C10B C11B C12B 121.9(3)
C10B C11B H11B 119.0
C12B C11B H11B 119.0
C13B C12B C11B 117.1(3)
C13B C12B C15B 121.5(3)
C11B C12B C15B 121.4(3)
C14B C13B C12B 121.6(3)
C14B C13B H13B 119.2
C12B C13B H13B 119.2
C13B C14B C9B 120.8(3)
C13B C14B H14B 119.6
C9B C14B H14B 119.6
C12B C15B H15D 109.5
C12B C15B H15E 109.5
H15D C15B H15E 109.5
C12B C15B H15F 109.5
H15D C15B H15F 109.5
H15E C15B H15F 109.5
C17B C16B C21B 118.4(3)
C17B C16B C2B 122.0(2)
C21B C16B C2B 119.6(2)
C18B C17B C16B 120.2(3)
C18B C17B H17B 119.9
C16B C17B H17B 119.9
C17B C18B C19B 121.4(3)
C17B C18B H18B 119.3
C19B C18B H18B 119.3
C20B C19B C18B 117.8(3)
C20B C19B C22B 121.3(3)
C18B C19B C22B 120.9(3)
C21B C20B C19B 121.1(3)
C21B C20B H20B 119.4
C19B C20B H20B 119.4
C20B C21B C16B 121.1(3)
C20B C21B H21B 119.4
C16B C21B H21B 119.4
C19B C22B H22D 109.5
C19B C22B H22E 109.5
H22D C22B H22E 109.5
C19B C22B H22F 109.5
H22D C22B H22F 109.5
H22E C22B H22F 109.5
O1A S1A O2A 116.15(12)
O1A S1A C4A 111.91(13)
O2A S1A C4A 110.34(12)
O1A S1A C1A 110.88(13)
O2A S1A C1A 112.06(12)
C4A S1A C1A 93.24(13)
O1B S1B O2B 117.03(12)
O1B S1B C4B 111.07(13)
O2B S1B C4B 110.28(13)
O1B S1B C1B 112.14(12)
O2B S1B C1B 110.22(12)
C4B S1B C1B 93.69(13)

loop_
_geom_bond_atom_site_label_1
_geom_bond_atom_site_label_2
_geom_bond_distance
C1A C2A 1.348(4)
C1A C9A 1.478(4)
C1A S1A 1.785(3)
C2A C16A 1.477(4)
C2A C3A 1.490(4)
C3A C8A 1.383(4)
C3A C4A 1.389(4)
C4A C5A 1.383(4)
C4A S1A 1.763(3)
C5A C6A 1.387(4)
C5A H5A 0.9500
C6A C7A 1.375(4)
C6A H6A 0.9500
C7A C8A 1.395(4)
C7A H7A 0.9500
C8A H8A 0.9500
C9A C14A 1.386(4)
C9A C10A 1.393(4)
C10A C11A 1.381(4)
C10A H10A 0.9500
C11A C12A 1.388(4)
C11A H11A 0.9500
C12A C13A 1.382(4)
C12A C15A 1.512(4)
C13A C14A 1.385(4)
C13A H13A 0.9500
C14A H14A 0.9500
C15A H15A 0.9800
C15A H15B 0.9800
C15A H15C 0.9800
C16A C17A 1.390(4)
C16A C21A 1.395(4)
C17A C18A 1.384(4)
C17A H17A 0.9500
C18A C19A 1.380(5)
C18A H18A 0.9500
C19A C20A 1.393(4)
C19A C22A 1.508(4)
C20A C21A 1.382(4)
C20A H20A 0.9500
C21A H21A 0.9500
C22A H22A 0.9800
C22A H22B 0.9800
C22A H22C 0.9800
C1B C2B 1.353(4)
C1B C9B 1.472(4)
C1B S1B 1.794(3)
C2B C3B 1.476(4)
C2B C16B 1.480(4)
C3B C8B 1.387(4)
C3B C4B 1.390(4)
C4B C5B 1.376(4)
C4B S1B 1.751(3)
C5B C6B 1.380(4)
C5B H5B 0.9500
C6B C7B 1.385(4)
C6B H6B 0.9500
C7B C8B 1.386(4)
C7B H7B 0.9500
C8B H8B 0.9500
C9B C10B 1.391(4)
C9B C14B 1.394(4)
C10B C11B 1.380(4)
C10B H10B 0.9500
C11B C12B 1.391(4)
C11B H11B 0.9500
C12B C13B 1.388(4)
C12B C15B 1.504(4)
C13B C14B 1.381(4)
C13B H13B 0.9500
C14B H14B 0.9500
C15B H15D 0.9800
C15B H15E 0.9800
C15B H15F 0.9800
C16B C17B 1.391(4)
C16B C21B 1.389(4)
C17B C18B 1.382(4)
C17B H17B 0.9500
C18B C19B 1.392(4)
C18B H18B 0.9500
C19B C20B 1.386(4)
C19B C22B 1.507(4)
C20B C21B 1.371(4)
C20B H20B 0.9500
C21B H21B 0.9500
C22B H22D 0.9800
C22B H22E 0.9800
C22B H22F 0.9800
O1A S1A 1.435(2)
O2A S1A 1.4390(19)
O1B S1B 1.440(2)
O2B S1B 1.4423(19)
